data_7059763
loop_
_publ_author_name
'Hu, Xiao-Li'
'Wang, Kang'
'Li, Xiao'
'Pan, Qing-Qing'
'Su, Zhong-Min'

_publ_section_title
;
 Two anthracene chromophore based metal--organic frameworks for gas
 adsorption and promising nitro aromatic sensing
;
_journal_issue 29
_journal_name_full 'New Journal of Chemistry'
_journal_page_first 12496
_journal_page_last 12502
_journal_paper_doi 10.1039/D0NJ02753G
_journal_volume 44
_journal_year 2020
_chemical_formula_moiety 'C74 H44 Cd2 N4 Na O12'
_chemical_formula_sum 'C74 H44 Cd2 N4 Na O12'
_chemical_formula_weight 1428.92
_space_group_crystal_system monoclinic
_space_group_IT_number 15
_space_group_name_Hall '-C 2yc'
_space_group_name_H-M_alt 'C 1 2/c 1'
_atom_sites_solution_hydrogens geom
_audit_creation_date 2019-12-20
_audit_creation_method
;
Olex2 1.3-alpha
(compiled Nov 21 2019 18:26:39 for OlexSys, GUI svn.r6003)
;
_audit_update_record
;
2020-05-26 deposited with the CCDC.	2020-06-19 downloaded from the CCDC.
;
_cell_angle_alpha 90
_cell_angle_beta 115.790(4)
_cell_angle_gamma 90
_cell_formula_units_Z 4
_cell_length_a 32.143(4)
_cell_length_b 10.3824(10)
_cell_length_c 32.772(4)
_cell_measurement_reflns_used 6342
_cell_measurement_temperature 296.15
_cell_measurement_theta_max 25.127
_cell_measurement_theta_min 1.628
_cell_volume 9847(2)
_computing_cell_refinement 'SAINT+ Ver. 2016.5-0 (Bruker-AXS, 2016)'
_computing_data_collection 'APEX3 Ver. 2016.5-0 (Bruker-AXS, 2016)'
_computing_data_reduction 'SAINT+ Ver. 2016.5-0 (Bruker-AXS, 2016)'
_computing_molecular_graphics 'Olex2 1.3-alpha (Dolomanov et al., 2009)'
_computing_publication_material 'Olex2 1.3-alpha (Dolomanov et al., 2009)'
_computing_structure_refinement 'SHELXL 2018/3 (Sheldrick, 2015)'
_computing_structure_solution 'XT (Sheldrick, 2015a)'
_diffrn_ambient_temperature 296.15
_diffrn_detector_area_resol_mean 7.9
_diffrn_detector_type 'Bruker APEX II'
_diffrn_measured_fraction_theta_full 0.999
_diffrn_measured_fraction_theta_max 0.998
_diffrn_measurement_device 'three-circle diffractometer'
_diffrn_measurement_device_type 'Bruker APEX II Quazar'
_diffrn_measurement_method '0.5\% \w and 0.5\% \f scans'
_diffrn_radiation_type MoK\a
_diffrn_radiation_wavelength 0.71073
_diffrn_reflns_av_R_equivalents 0.0545
_diffrn_reflns_av_unetI/netI 0.0734
_diffrn_reflns_Laue_measured_fraction_full 0.999
_diffrn_reflns_Laue_measured_fraction_max 0.998
_diffrn_reflns_limit_h_max 42
_diffrn_reflns_limit_h_min -42
_diffrn_reflns_limit_k_max 10
_diffrn_reflns_limit_k_min -13
_diffrn_reflns_limit_l_max 43
_diffrn_reflns_limit_l_min -43
_diffrn_reflns_number 35950
_diffrn_reflns_point_group_measured_fraction_full 0.999
_diffrn_reflns_point_group_measured_fraction_max 0.998
_diffrn_reflns_theta_full 25.242
_diffrn_reflns_theta_max 28.405
_diffrn_reflns_theta_min 2.084
_exptl_absorpt_coefficient_mu 0.480
_exptl_absorpt_correction_T_max 0.87
_exptl_absorpt_correction_T_min 0.86
_exptl_absorpt_correction_type multi-scan
_exptl_absorpt_process_details 'SADABS-2016/2 (Krause et al., 2015) was used for absorption correction.'
_exptl_crystal_colour green
_exptl_crystal_colour_primary green
_exptl_crystal_density_diffrn 0.964
_exptl_crystal_density_method 'not measured'
_exptl_crystal_description block
_exptl_crystal_F_000 2876
_exptl_crystal_size_max 0.24
_exptl_crystal_size_mid 0.22
_exptl_crystal_size_min 0.2
_refine_diff_density_max 2.505
_refine_diff_density_min -0.667
_refine_diff_density_rms 0.132
_refine_ls_extinction_method none
_refine_ls_goodness_of_fit_ref 0.967
_refine_ls_hydrogen_treatment constr
_refine_ls_matrix_type full
_refine_ls_number_parameters 439
_refine_ls_number_reflns 12324
_refine_ls_number_restraints 6
_refine_ls_restrained_S_all 0.969
_refine_ls_R_factor_all 0.0985
_refine_ls_R_factor_gt 0.0721
_refine_ls_shift/su_max 0.001
_refine_ls_shift/su_mean 0.000
_refine_ls_structure_factor_coef Fsqd
_refine_ls_weighting_details 'w=1/[\s^2^(Fo^2^)+(0.1375P)^2^] where P=(Fo^2^+2Fc^2^)/3'
_refine_ls_weighting_scheme calc
_refine_ls_wR_factor_gt 0.2016
_refine_ls_wR_factor_ref 0.2190
_reflns_Friedel_coverage 0.000
_reflns_number_gt 7238
_reflns_number_total 12324
_reflns_threshold_expression 'I > 2\s(I)'
_cod_data_source_file d0nj02753g2.cif
_cod_data_source_block 2
_cod_depositor_comments
;Adding full bibliography for 7059762--7059763.cif.

 Adding full bibliography for 7059762--7059763.cif.
;
_cod_original_cell_volume 9847.4(18)
_cod_database_code 7059763
_shelx_shelxl_version_number 2018/3
_shelx_space_group_comment
;
The symmetry employed for this shelxl refinement is uniquely defined
by the following loop, which should always be used as a source of
symmetry information in preference to the above space-group names.
They are only intended as comments.
;
_shelx_estimated_absorpt_t_max 0.910
_shelx_estimated_absorpt_t_min 0.893
_olex2_refinement_description
;
1. Fixed Uiso
 At 1.2 times of:
  All C(H) groups
2. Uiso/Uaniso restraints and constraints
Uanis(C36) \\sim Ueq: with sigma of 0.005 and sigma for terminal atoms of 0.01
3. Others
 Fixed Sof: O5(0.5) O6(0.5) O7(0.5) O8(0.5)
4.a Aromatic/amide H refined with riding coordinates:
 C1(H1), C8(H8), C10(H10), C14(H14), C15(H15), C16(H16), C17(H17), C19(H19),
 C22(H22), C25(H25), C26(H26), C27(H27), C28(H28), C29(H29), C30(H30), C31(H31),
  C32(H32), C33(H33), C34(H34), C35(H35), C36(H36), C37(H37)
;
_smtbx_masks_void_probe_radius 1.2
_smtbx_masks_void_truncation_radius 1.2
_platon_squeeze_void_probe_radius 1.20
_olex2_submission_special_instructions 'No special instructions were received'

loop_
_space_group_symop_operation_xyz
'x, y, z'
'-x, y, -z+1/2'
'x+1/2, y+1/2, z'
'-x+1/2, y+1/2, -z+1/2'
'-x, -y, -z'
'x, -y, z-1/2'
'-x+1/2, -y+1/2, -z'
'x+1/2, -y+1/2, z-1/2'

loop_
_atom_site_label
_atom_site_type_symbol
_atom_site_fract_x
_atom_site_fract_y
_atom_site_fract_z
_atom_site_U_iso_or_equiv
_atom_site_adp_type
_atom_site_occupancy
_atom_site_site_symmetry_order
_atom_site_calc_flag
_atom_site_refinement_flags_posn
_atom_site_refinement_flags_adp
_atom_site_refinement_flags_occupancy
_atom_site_disorder_assembly
_atom_site_disorder_group
Cd01 Cd 0.09937(2) 0.73165(3) 0.49616(2) 0.03894(13) Uani 1 1 d . . . . .
O1 O 0.16792(14) 1.3079(4) 0.06944(13) 0.0620(10) Uani 1 1 d . . . . .
O2 O 0.11362(14) 1.1745(5) 0.06376(12) 0.0702(12) Uani 1 1 d . . . . .
N1 N 0.12056(15) 0.5391(5) 0.47985(16) 0.0594(12) Uani 1 1 d . . . . .
N2 N 0.16695(16) 0.3853(5) 0.48029(18) 0.0658(13) Uani 1 1 d . . . . .
C1 C 0.28136(16) 1.1067(5) 0.37464(16) 0.0444(11) Uani 1 1 d . . . . .
H1 H 0.295244 1.095583 0.405912 0.053 Uiso 1 1 calc R U . . .
C2 C 0.30784(14) 1.1453(4) 0.35223(15) 0.0395(10) Uani 1 1 d . . . . .
C3 C 0.23429(15) 1.0853(5) 0.34985(15) 0.0452(11) Uani 1 1 d . . . . .
C4 C 0.17429(16) 1.2067(5) 0.13774(15) 0.0446(11) Uani 1 1 d . . . . .
C5 C 0.21711(16) 1.1666(5) 0.23121(16) 0.0469(11) Uani 1 1 d . . . . .
C6 C 0.15085(18) 1.2327(5) 0.08780(16) 0.0462(11) Uani 1 1 d . . . . .
C7 C 0.20537(16) 1.0501(5) 0.37418(15) 0.0465(12) Uani 1 1 d . . . . .
C8 C 0.28657(15) 1.1637(5) 0.30618(16) 0.0466(12) Uani 1 1 d . . . . .
H8 H 0.304215 1.187925 0.291281 0.056 Uiso 1 1 calc R U . . .
C9 C 0.23789(16) 1.1463(5) 0.28064(15) 0.0449(11) Uani 1 1 d . . . . .
O3 O 0.1362(2) 0.8429(6) 0.46634(18) 0.0980(17) Uani 1 1 d . . . . .
C10 C 0.21368(15) 1.1079(5) 0.30422(15) 0.0461(11) Uani 1 1 d . . . . .
H10 H 0.181899 1.096660 0.288462 0.055 Uiso 1 1 calc R U . . .
C11 C 0.45366(16) 1.1969(5) 0.42792(17) 0.0491(12) Uani 1 1 d . . . . .
C12 C 0.35858(14) 1.1642(5) 0.37890(16) 0.0426(11) Uani 1 1 d . . . . .
C13 C 0.15474(17) 0.9799(6) 0.42050(19) 0.0572(15) Uani 1 1 d . . . . .
C14 C 0.22068(18) 0.9531(6) 0.40612(16) 0.0561(14) Uani 1 1 d . . . . .
H14 H 0.248380 0.911636 0.412059 0.067 Uiso 1 1 calc R U . . .
C15 C 0.16327(18) 0.5022(5) 0.49420(16) 0.0488(12) Uani 1 1 d . . . . .
H15 H 0.188484 0.552672 0.512305 0.059 Uiso 1 1 calc R U . . .
O4 O 0.0930(2) 1.0154(5) 0.4415(2) 0.1052(19) Uani 1 1 d . . . . .
C16 C 0.38434(15) 1.0871(5) 0.41659(16) 0.0467(11) Uani 1 1 d . . . . .
H16 H 0.369586 1.023211 0.425320 0.056 Uiso 1 1 calc R U . . .
C17 C 0.43014(16) 1.1044(5) 0.44030(18) 0.0573(15) Uani 1 1 d . . . . .
H17 H 0.446421 1.053248 0.465572 0.069 Uiso 1 1 calc R U . . .
C18 C 0.50549(18) 1.2138(6) 0.4550(2) 0.0551(14) Uani 1 1 d . . . . .
C19 C 0.23084(19) 1.2584(5) 0.21181(18) 0.0573(15) Uani 1 1 d . . . . .
H19 H 0.255724 1.309731 0.230068 0.069 Uiso 1 1 calc R U . . .
C20 C 0.2607(2) 0.1406(6) 0.5277(2) 0.0660(16) Uani 1 1 d . . . . .
C21 C 0.2195(2) 0.2072(5) 0.5181(2) 0.0574(14) Uani 1 1 d . . . . .
C22 C 0.2096(2) 1.2820(6) 0.16495(16) 0.0568(14) Uani 1 1 d . . . . .
H22 H 0.219841 1.348993 0.152814 0.068 Uiso 1 1 calc R U . . .
C23 C 0.1282(2) 0.9408(7) 0.4462(2) 0.0675(17) Uani 1 1 d . . . . .
C24 C 0.20889(19) 0.3157(6) 0.4911(2) 0.0625(15) Uani 1 1 d . . . . .
C25 C 0.15865(19) 1.1105(6) 0.15661(17) 0.0619(15) Uani 1 1 d . . . . .
H25 H 0.133270 1.060859 0.138346 0.074 Uiso 1 1 calc R U . . .
C26 C 0.16468(19) 1.1083(6) 0.3652(2) 0.0631(15) Uani 1 1 d . . . . .
H26 H 0.153427 1.171654 0.343007 0.076 Uiso 1 1 calc R U . . .
C27 C 0.38196(18) 1.2534(5) 0.3663(2) 0.0639(17) Uani 1 1 d . . . . .
H27 H 0.366083 1.303098 0.340497 0.077 Uiso 1 1 calc R U . . .
C28 C 0.18105(19) 1.0879(6) 0.20324(16) 0.0654(17) Uani 1 1 d . . . . .
H28 H 0.171715 1.019615 0.215655 0.079 Uiso 1 1 calc R U . . .
C29 C 0.1391(2) 1.0737(7) 0.3894(2) 0.0767(19) Uani 1 1 d . . . . .
H29 H 0.111593 1.115887 0.383780 0.092 Uiso 1 1 calc R U . . .
O5 O 0.5276(3) 1.1168(10) 0.4697(4) 0.059(2) Uani 0.5 1 d . . P A 1
C30 C 0.1951(2) 0.9152(7) 0.4301(2) 0.0711(17) Uani 1 1 d . . . . .
H30 H 0.205301 0.849227 0.451356 0.085 Uiso 1 1 calc R U . . .
C31 C 0.4290(2) 1.2706(7) 0.3914(3) 0.083(2) Uani 1 1 d . . . . .
H31 H 0.444036 1.334313 0.382868 0.100 Uiso 1 1 calc R U . . .
C32 C 0.0950(2) 0.4366(7) 0.4562(3) 0.092(3) Uani 1 1 d . . . B 1
H32 H 0.062901 0.436084 0.441742 0.110 Uiso 1 1 calc R U . B 1
C33 C 0.2682(3) 0.0308(8) 0.5578(3) 0.100(3) Uani 1 1 d . . . . .
H33 H 0.296703 -0.009882 0.567343 0.119 Uiso 1 1 calc R U . . .
O6 O 0.5260(2) 1.2826(10) 0.4380(4) 0.072(3) Uani 0.5 1 d . . P A 2
C34 C 0.1893(3) 0.1603(7) 0.5366(3) 0.082(2) Uani 1 1 d . . . . .
H34 H 0.161746 0.203899 0.529630 0.098 Uiso 1 1 calc R U . . .
C35 C 0.2423(4) -0.0148(8) 0.5720(3) 0.113(3) Uani 1 1 d . . . . .
H35 H 0.249207 -0.092194 0.587862 0.136 Uiso 1 1 calc R U . . .
C36 C 0.1216(3) 0.3355(8) 0.4562(3) 0.093(2) Uani 1 1 d . U . B 1
H36 H 0.112414 0.254152 0.443563 0.112 Uiso 1 1 calc R U . B 1
O7 O 0.5207(3) 1.3320(9) 0.4670(3) 0.065(2) Uani 0.5 1 d . . P A 1
C37 C 0.1990(4) 0.0567(9) 0.5633(4) 0.127(4) Uani 1 1 d . . . . .
H37 H 0.179601 0.030246 0.575965 0.152 Uiso 1 1 calc R U . . .
O8 O 0.5270(3) 1.1589(12) 0.4912(4) 0.077(3) Uani 0.5 1 d . . P A 2
Na1 Na 0.500000 1.500000 0.500000 0.0227(4) Uani 1 2 d S . P . .

loop_
_atom_site_aniso_label
_atom_site_aniso_U_11
_atom_site_aniso_U_22
_atom_site_aniso_U_33
_atom_site_aniso_U_23
_atom_site_aniso_U_13
_atom_site_aniso_U_12
Cd01 0.02948(18) 0.0543(2) 0.03288(18) 0.00164(14) 0.01337(13) 0.00324(14)
O1 0.073(3) 0.069(3) 0.045(2) 0.0125(18) 0.026(2) -0.004(2)
O2 0.052(2) 0.117(4) 0.039(2) 0.007(2) 0.0175(18) -0.011(2)
N1 0.047(2) 0.059(3) 0.065(3) -0.012(2) 0.017(2) 0.014(2)
N2 0.055(3) 0.049(3) 0.078(3) -0.023(2) 0.015(2) 0.004(2)
C1 0.044(3) 0.047(3) 0.041(3) 0.003(2) 0.018(2) -0.001(2)
C2 0.026(2) 0.046(3) 0.043(2) -0.0036(19) 0.0122(19) -0.0076(17)
C3 0.030(2) 0.073(3) 0.033(2) -0.005(2) 0.0141(19) -0.011(2)
C4 0.042(3) 0.061(3) 0.027(2) 0.0078(19) 0.0112(19) -0.003(2)
C5 0.036(2) 0.062(3) 0.038(2) 0.004(2) 0.012(2) -0.007(2)
C6 0.045(3) 0.060(3) 0.030(2) -0.001(2) 0.013(2) 0.002(2)
C7 0.036(2) 0.075(4) 0.038(2) 0.002(2) 0.025(2) -0.007(2)
C8 0.028(2) 0.071(3) 0.042(3) 0.010(2) 0.017(2) -0.005(2)
C9 0.042(2) 0.054(3) 0.032(2) 0.0035(19) 0.0095(19) -0.016(2)
O3 0.111(4) 0.127(5) 0.082(4) -0.013(3) 0.067(3) -0.036(4)
C10 0.032(2) 0.071(3) 0.037(2) -0.003(2) 0.017(2) -0.012(2)
C11 0.032(2) 0.063(3) 0.045(3) 0.008(2) 0.010(2) -0.002(2)
C12 0.028(2) 0.057(3) 0.043(3) 0.014(2) 0.0154(19) -0.0044(19)
C13 0.033(3) 0.088(4) 0.053(3) -0.021(3) 0.022(2) -0.023(3)
C14 0.041(3) 0.093(4) 0.038(3) 0.007(3) 0.020(2) -0.012(3)
C15 0.051(3) 0.044(3) 0.047(3) -0.008(2) 0.017(2) 0.001(2)
O4 0.120(4) 0.106(4) 0.148(5) -0.007(3) 0.113(4) -0.018(3)
C16 0.035(2) 0.055(3) 0.049(3) 0.011(2) 0.017(2) -0.010(2)
C17 0.031(2) 0.061(3) 0.058(3) 0.024(3) -0.001(2) -0.009(2)
C18 0.038(3) 0.060(4) 0.056(3) 0.016(3) 0.010(2) -0.001(2)
C19 0.050(3) 0.074(4) 0.040(3) 0.007(2) 0.012(2) -0.029(3)
C20 0.068(4) 0.056(4) 0.066(4) -0.009(3) 0.022(3) 0.007(3)
C21 0.052(3) 0.049(3) 0.069(4) -0.019(3) 0.025(3) -0.010(2)
C22 0.064(3) 0.065(3) 0.032(2) 0.006(2) 0.012(2) -0.023(3)
C23 0.083(5) 0.086(5) 0.048(3) -0.005(3) 0.042(3) -0.015(4)
C24 0.046(3) 0.053(3) 0.071(4) -0.014(3) 0.010(3) 0.000(2)
C25 0.053(3) 0.085(4) 0.039(3) 0.008(3) 0.012(2) -0.025(3)
C26 0.055(3) 0.082(4) 0.063(4) 0.007(3) 0.036(3) -0.002(3)
C27 0.037(3) 0.068(4) 0.069(4) 0.035(3) 0.006(2) -0.014(2)
C28 0.064(3) 0.087(4) 0.033(3) 0.007(3) 0.010(2) -0.042(3)
C29 0.069(4) 0.102(5) 0.085(5) 0.001(4) 0.058(4) -0.004(4)
O5 0.034(4) 0.062(6) 0.069(7) 0.001(5) 0.011(5) 0.015(4)
C30 0.068(4) 0.086(5) 0.064(4) -0.007(3) 0.034(3) -0.026(3)
C31 0.035(3) 0.103(5) 0.094(5) 0.060(4) 0.012(3) -0.001(3)
C32 0.035(3) 0.093(5) 0.120(6) -0.041(5) 0.008(3) 0.002(3)
C33 0.102(6) 0.089(6) 0.107(6) 0.023(5) 0.045(5) 0.040(5)
O6 0.024(3) 0.098(7) 0.081(6) 0.036(5) 0.011(4) -0.008(4)
C34 0.078(5) 0.065(5) 0.109(6) -0.014(4) 0.047(4) -0.007(3)
C35 0.143(9) 0.080(6) 0.147(8) 0.045(5) 0.092(7) 0.026(5)
C36 0.075(4) 0.078(4) 0.109(4) -0.024(3) 0.022(3) 0.006(3)
O7 0.037(4) 0.073(6) 0.085(7) 0.013(5) 0.027(4) -0.002(4)
C37 0.143(9) 0.084(6) 0.170(10) 0.040(6) 0.082(8) 0.004(6)
O8 0.039(5) 0.085(9) 0.075(8) 0.015(6) -0.005(5) 0.001(5)
Na1 0.0120(8) 0.0268(11) 0.0312(10) 0.0082(8) 0.0113(8) 0.0008(7)

loop_
_atom_type_symbol
_atom_type_description
_atom_type_scat_dispersion_real
_atom_type_scat_dispersion_imag
_atom_type_scat_source
C C 0.0033 0.0016 'International Tables Vol C Tables 4.2.6.8 and 6.1.1.4'
H H 0.0000 0.0000 'International Tables Vol C Tables 4.2.6.8 and 6.1.1.4'
Cd Cd -0.8075 1.2024 'International Tables Vol C Tables 4.2.6.8 and 6.1.1.4'
N N 0.0061 0.0033 'International Tables Vol C Tables 4.2.6.8 and 6.1.1.4'
Na Na 0.0362 0.0249 'International Tables Vol C Tables 4.2.6.8 and 6.1.1.4'
O O 0.0106 0.0060 'International Tables Vol C Tables 4.2.6.8 and 6.1.1.4'

loop_
_geom_angle_atom_site_label_1
_geom_angle_atom_site_label_2
_geom_angle_atom_site_label_3
_geom_angle
_geom_angle_site_symmetry_1
_geom_angle_site_symmetry_3
_geom_angle_publ_flag
O1 Cd01 C6 26.98(14) 6_576 6_576 ?
O1 Cd01 C18 142.42(16) 6_576 3_445 ?
O1 Cd01 O7 139.4(3) 6_576 3_445 ?
O2 Cd01 O1 54.02(13) 6_576 6_576 ?
O2 Cd01 C6 27.07(15) 6_576 6_576 ?
O2 Cd01 C18 102.82(17) 6_576 3_445 ?
O2 Cd01 O5 108.6(3) 6_576 3_445 ?
O2 Cd01 O6 113.4(3) 6_576 3_445 ?
O2 Cd01 O7 86.3(3) 6_576 3_445 ?
O2 Cd01 O8 88.8(3) 6_576 3_445 ?
N1 Cd01 O1 81.38(15) . 6_576 ?
N1 Cd01 O2 131.14(17) . 6_576 ?
N1 Cd01 C6 106.16(16) . 6_576 ?
N1 Cd01 C18 101.93(18) . 3_445 ?
N1 Cd01 O5 79.4(3) . 3_445 ?
N1 Cd01 O6 107.9(3) . 3_445 ?
N1 Cd01 O7 129.6(3) . 3_445 ?
N1 Cd01 O8 95.2(3) . 3_445 ?
O3 Cd01 O1 95.47(19) . 6_576 ?
O3 Cd01 O2 107.00(18) . 6_576 ?
O3 Cd01 N1 94.9(2) . . ?
O3 Cd01 C6 103.50(18) . 6_576 ?
O3 Cd01 C18 121.1(2) . 3_445 ?
O3 Cd01 O5 136.9(3) . 3_445 ?
O3 Cd01 O6 93.8(3) . 3_445 ?
O3 Cd01 O7 105.3(3) . 3_445 ?
O3 Cd01 O8 147.9(3) . 3_445 ?
C18 Cd01 C6 124.10(17) 3_445 6_576 ?
O5 Cd01 O1 125.1(3) 3_445 6_576 ?
O5 Cd01 C6 119.2(3) 3_445 6_576 ?
O5 Cd01 C18 26.3(3) 3_445 3_445 ?
O5 Cd01 O7 54.4(3) 3_445 3_445 ?
O6 Cd01 O8 54.1(3) 3_445 3_445 ?
O7 Cd01 C6 112.8(3) 3_445 6_576 ?
O7 Cd01 C18 28.8(2) 3_445 3_445 ?
C6 O1 Cd01 88.4(3) . 6_575 ?
C6 O2 Cd01 97.9(3) . 6_575 ?
C15 N1 Cd01 123.9(4) . . ?
C15 N1 C32 104.8(5) . . ?
C32 N1 Cd01 131.3(4) . . ?
C15 N2 C24 126.5(5) . . ?
C15 N2 C36 107.6(5) . . ?
C36 N2 C24 125.6(5) . . ?
C2 C1 H1 120.2 . . ?
C3 C1 H1 120.2 . . ?
C3 C1 C2 119.6(4) . . ?
C1 C2 C12 119.3(4) . . ?
C8 C2 C1 119.3(4) . . ?
C8 C2 C12 121.4(4) . . ?
C1 C3 C7 119.6(4) . . ?
C10 C3 C1 119.9(4) . . ?
C10 C3 C7 120.2(4) . . ?
C22 C4 C6 119.8(4) . . ?
C22 C4 C25 119.3(4) . . ?
C25 C4 C6 120.8(5) . . ?
C19 C5 C9 123.0(4) . . ?
C19 C5 C28 117.6(5) . . ?
C28 C5 C9 119.4(4) . . ?
O1 C6 Cd01 64.6(3) . 6_575 ?
O1 C6 O2 119.6(4) . . ?
O1 C6 C4 121.4(5) . . ?
O2 C6 Cd01 55.1(3) . 6_575 ?
O2 C6 C4 119.0(5) . . ?
C4 C6 Cd01 173.8(4) . 6_575 ?
C14 C7 C3 118.6(4) . . ?
C26 C7 C3 122.5(5) . . ?
C26 C7 C14 118.9(4) . . ?
C2 C8 H8 119.3 . . ?
C2 C8 C9 121.4(4) . . ?
C9 C8 H8 119.3 . . ?
C8 C9 C5 118.9(4) . . ?
C10 C9 C5 124.3(4) . . ?
C10 C9 C8 116.8(4) . . ?
C23 O3 Cd01 133.1(5) . . ?
C3 C10 C9 122.8(4) . . ?
C3 C10 H10 118.6 . . ?
C9 C10 H10 118.6 . . ?
C17 C11 C18 120.6(4) . . ?
C31 C11 C17 117.9(5) . . ?
C31 C11 C18 121.5(5) . . ?
C16 C12 C2 121.2(4) . . ?
C27 C12 C2 121.2(4) . . ?
C27 C12 C16 117.6(4) . . ?
C29 C13 C23 120.6(6) . . ?
C29 C13 C30 122.3(5) . . ?
C30 C13 C23 117.1(6) . . ?
C7 C14 H14 119.3 . . ?
C7 C14 C30 121.4(5) . . ?
C30 C14 H14 119.3 . . ?
N1 C15 N2 112.7(5) . . ?
N1 C15 H15 123.7 . . ?
N2 C15 H15 123.7 . . ?
C12 C16 H16 119.6 . . ?
C17 C16 C12 120.8(4) . . ?
C17 C16 H16 119.6 . . ?
C11 C17 H17 119.3 . . ?
C16 C17 C11 121.5(5) . . ?
C16 C17 H17 119.3 . . ?
C11 C18 Cd01 174.0(4) . 3 ?
O5 C18 Cd01 61.7(5) . 3 ?
O5 C18 C11 116.2(7) . . ?
O5 C18 O7 125.6(7) . . ?
O6 C18 C11 117.5(6) . . ?
O7 C18 Cd01 66.4(4) . 3 ?
O7 C18 C11 117.0(6) . . ?
O8 C18 C11 121.7(7) . . ?
O8 C18 O6 120.8(8) . . ?
C5 C19 H19 118.5 . . ?
C5 C19 C22 123.1(5) . . ?
C22 C19 H19 118.5 . . ?
C21 C20 C24 120.0(6) . 7_556 ?
C21 C20 C33 113.6(6) . . ?
C24 C20 C33 126.3(6) 7_556 . ?
C20 C21 C34 119.0(6) . . ?
C24 C21 C20 119.4(6) . . ?
C24 C21 C34 121.7(6) . . ?
C4 C22 C19 119.5(5) . . ?
C4 C22 H22 120.3 . . ?
C19 C22 H22 120.3 . . ?
O3 C23 C13 120.8(7) . . ?
O3 C23 O4 122.5(6) . . ?
O4 C23 C13 116.4(6) . . ?
N2 C24 C20 118.6(6) . 7_556 ?
C21 C24 N2 120.8(6) . . ?
C21 C24 C20 120.6(5) . 7_556 ?
C4 C25 H25 120.1 . . ?
C4 C25 C28 119.8(5) . . ?
C28 C25 H25 120.1 . . ?
C7 C26 H26 119.7 . . ?
C7 C26 C29 120.6(6) . . ?
C29 C26 H26 119.7 . . ?
C12 C27 H27 119.6 . . ?
C12 C27 C31 120.7(5) . . ?
C31 C27 H27 119.6 . . ?
C5 C28 C25 120.6(5) . . ?
C5 C28 H28 119.7 . . ?
C25 C28 H28 119.7 . . ?
C13 C29 C26 119.6(6) . . ?
C13 C29 H29 120.2 . . ?
C26 C29 H29 120.2 . . ?
C18 O5 Cd01 92.0(7) . 3 ?
C13 C30 C14 117.2(6) . . ?
C13 C30 H30 121.4 . . ?
C14 C30 H30 121.4 . . ?
C11 C31 C27 121.5(5) . . ?
C11 C31 H31 119.3 . . ?
C27 C31 H31 119.3 . . ?
N1 C32 H32 123.7 . . ?
C36 C32 N1 112.5(6) . . ?
C36 C32 H32 123.7 . . ?
C20 C33 H33 115.7 . . ?
C35 C33 C20 128.6(8) . . ?
C35 C33 H33 115.7 . . ?
C18 O6 Cd01 92.7(5) . 3 ?
C21 C34 H34 118.6 . . ?
C37 C34 C21 122.7(8) . . ?
C37 C34 H34 118.6 . . ?
C33 C35 H35 120.9 . . ?
C33 C35 C37 118.1(8) . . ?
C37 C35 H35 120.9 . . ?
N2 C36 H36 128.9 . . ?
C32 C36 N2 102.3(6) . . ?
C32 C36 H36 128.9 . . ?
C18 O7 Cd01 84.8(5) . 3 ?
C18 O7 Na1 134.6(6) . . ?
Na1 O7 Cd01 125.9(4) . 3 ?
C34 C37 C35 117.4(8) . . ?
C34 C37 H37 121.3 . . ?
C35 C37 H37 121.3 . . ?
C18 O8 Cd01 92.3(7) . 3 ?
O7 Na1 O7 180.0(4) . 5_686 ?

loop_
_geom_bond_atom_site_label_1
_geom_bond_atom_site_label_2
_geom_bond_distance
_geom_bond_site_symmetry_2
_geom_bond_publ_flag
Cd01 O1 2.487(4) 6_576 ?
Cd01 O2 2.277(4) 6_576 ?
Cd01 N1 2.250(4) . ?
Cd01 C6 2.751(5) 6_576 ?
Cd01 O3 2.167(5) . ?
Cd01 C18 2.723(5) 3_445 ?
Cd01 O5 2.400(10) 3_445 ?
Cd01 O6 2.358(8) 3_445 ?
Cd01 O7 2.507(8) 3_445 ?
Cd01 O8 2.384(11) 3_445 ?
O1 C6 1.249(6) . ?
O2 C6 1.264(6) . ?
N1 C15 1.300(6) . ?
N1 C32 1.362(8) . ?
N2 C15 1.320(6) . ?
N2 C24 1.432(7) . ?
N2 C36 1.420(8) . ?
C1 H1 0.9300 . ?
C1 C2 1.403(6) . ?
C1 C3 1.389(6) . ?
C2 C8 1.372(6) . ?
C2 C12 1.491(6) . ?
C3 C7 1.510(6) . ?
C3 C10 1.367(6) . ?
C4 C6 1.499(6) . ?
C4 C22 1.346(7) . ?
C4 C25 1.380(7) . ?
C5 C9 1.474(6) . ?
C5 C19 1.324(7) . ?
C5 C28 1.388(7) . ?
C7 C14 1.380(7) . ?
C7 C26 1.352(7) . ?
C8 H8 0.9300 . ?
C8 C9 1.429(6) . ?
C9 C10 1.373(6) . ?
O3 C23 1.178(8) . ?
C10 H10 0.9300 . ?
C11 C17 1.387(7) . ?
C11 C18 1.519(7) . ?
C11 C31 1.350(7) . ?
C12 C16 1.401(6) . ?
C12 C27 1.365(6) . ?
C13 C23 1.493(7) . ?
C13 C29 1.340(9) . ?
C13 C30 1.371(8) . ?
C14 H14 0.9300 . ?
C14 C30 1.416(7) . ?
C15 H15 0.9300 . ?
O4 C23 1.324(8) . ?
C16 H16 0.9300 . ?
C16 C17 1.345(6) . ?
C17 H17 0.9300 . ?
C18 O5 1.206(11) . ?
C18 O6 1.255(10) . ?
C18 O7 1.317(11) . ?
C18 O8 1.225(12) . ?
C19 H19 0.9300 . ?
C19 C22 1.404(7) . ?
C20 C21 1.403(8) . ?
C20 C24 1.438(9) 7_556 ?
C20 C33 1.456(10) . ?
C21 C24 1.382(9) . ?
C21 C34 1.433(9) . ?
C22 H22 0.9300 . ?
C25 H25 0.9300 . ?
C25 C28 1.397(7) . ?
C26 H26 0.9300 . ?
C26 C29 1.414(7) . ?
C27 H27 0.9300 . ?
C27 C31 1.384(8) . ?
C28 H28 0.9300 . ?
C29 H29 0.9300 . ?
C30 H30 0.9300 . ?
C31 H31 0.9300 . ?
C32 H32 0.9300 . ?
C32 C36 1.353(9) . ?
C33 H33 0.9300 . ?
C33 C35 1.214(11) . ?
C34 H34 0.9300 . ?
C34 C37 1.335(11) . ?
C35 H35 0.9300 . ?
C35 C37 1.490(12) . ?
C36 H36 0.9300 . ?
O7 Na1 2.298(10) . ?
C37 H37 0.9300 . ?

loop_
_geom_torsion_atom_site_label_1
_geom_torsion_atom_site_label_2
_geom_torsion_atom_site_label_3
_geom_torsion_atom_site_label_4
_geom_torsion
_geom_torsion_site_symmetry_1
_geom_torsion_site_symmetry_2
_geom_torsion_site_symmetry_3
_geom_torsion_site_symmetry_4
_geom_torsion_publ_flag
Cd01 O1 C6 O2 3.6(5) 6_575 . . . ?
Cd01 O1 C6 C4 -178.2(5) 6_575 . . . ?
Cd01 O2 C6 O1 -4.0(6) 6_575 . . . ?
Cd01 O2 C6 C4 177.8(4) 6_575 . . . ?
Cd01 N1 C15 N2 179.8(4) . . . . ?
Cd01 N1 C32 C36 -176.8(5) . . . . ?
Cd01 O3 C23 C13 -165.9(4) . . . . ?
Cd01 O3 C23 O4 7.6(11) . . . . ?
Cd01 C18 O7 Na1 -137.5(9) 3 . . . ?
N1 C32 C36 N2 -2.7(10) . . . . ?
C1 C2 C8 C9 1.0(8) . . . . ?
C1 C2 C12 C16 34.2(7) . . . . ?
C1 C2 C12 C27 -148.8(6) . . . . ?
C1 C3 C7 C14 -48.9(7) . . . . ?
C1 C3 C7 C26 132.4(6) . . . . ?
C1 C3 C10 C9 2.9(8) . . . . ?
C2 C1 C3 C7 -177.1(5) . . . . ?
C2 C1 C3 C10 -3.2(8) . . . . ?
C2 C8 C9 C5 -179.6(5) . . . . ?
C2 C8 C9 C10 -1.3(8) . . . . ?
C2 C12 C16 C17 179.6(5) . . . . ?
C2 C12 C27 C31 179.7(6) . . . . ?
C3 C1 C2 C8 1.3(7) . . . . ?
C3 C1 C2 C12 -178.2(5) . . . . ?
C3 C7 C14 C30 -179.8(5) . . . . ?
C3 C7 C26 C29 -178.9(5) . . . . ?
C4 C25 C28 C5 4.1(10) . . . . ?
C5 C9 C10 C3 177.5(5) . . . . ?
C5 C19 C22 C4 -1.7(10) . . . . ?
C6 C4 C22 C19 178.9(5) . . . . ?
C6 C4 C25 C28 179.9(5) . . . . ?
C7 C3 C10 C9 176.7(5) . . . . ?
C7 C14 C30 C13 -0.6(9) . . . . ?
C7 C26 C29 C13 -1.9(10) . . . . ?
C8 C2 C12 C16 -145.2(5) . . . . ?
C8 C2 C12 C27 31.7(8) . . . . ?
C8 C9 C10 C3 -0.6(8) . . . . ?
C9 C5 C19 C22 -176.7(6) . . . . ?
C9 C5 C28 C25 175.6(6) . . . . ?
C10 C3 C7 C14 137.2(6) . . . . ?
C10 C3 C7 C26 -41.5(8) . . . . ?
C11 C18 O5 Cd01 173.6(5) . . . 3 ?
C11 C18 O6 Cd01 -173.8(5) . . . 3 ?
C11 C18 O7 Cd01 -174.5(5) . . . 3 ?
C11 C18 O7 Na1 48.0(11) . . . . ?
C11 C18 O8 Cd01 173.7(5) . . . 3 ?
C12 C2 C8 C9 -179.6(5) . . . . ?
C12 C16 C17 C11 -1.3(9) . . . . ?
C12 C27 C31 C11 2.7(12) . . . . ?
C14 C7 C26 C29 2.4(9) . . . . ?
C15 N1 C32 C36 0.6(9) . . . . ?
C15 N2 C24 C20 -69.5(8) . . . 7_556 ?
C15 N2 C24 C21 111.9(7) . . . . ?
C15 N2 C36 C32 3.8(8) . . . . ?
C16 C12 C27 C31 -3.2(10) . . . . ?
C17 C11 C18 O5 36.7(10) . . . . ?
C17 C11 C18 O6 168.1(9) . . . . ?
C17 C11 C18 O7 -131.3(8) . . . . ?
C17 C11 C18 O8 -9.2(12) . . . . ?
C17 C11 C31 C27 -1.3(11) . . . . ?
C18 C11 C17 C16 -179.4(6) . . . . ?
C18 C11 C31 C27 178.8(7) . . . . ?
C19 C5 C9 C8 -37.7(8) . . . . ?
C19 C5 C9 C10 144.2(6) . . . . ?
C19 C5 C28 C25 -3.5(10) . . . . ?
C20 C21 C24 N2 179.5(5) . . . . ?
C20 C21 C24 C20 0.9(10) . . . 7_556 ?
C20 C21 C34 C37 1.2(11) . . . . ?
C20 C33 C35 C37 -8.5(17) . . . . ?
C21 C20 C33 C35 6.5(14) . . . . ?
C21 C34 C37 C35 -2.9(14) . . . . ?
C22 C4 C6 O1 12.4(8) . . . . ?
C22 C4 C6 O2 -169.4(6) . . . . ?
C22 C4 C25 C28 -3.3(9) . . . . ?
C23 C13 C29 C26 -179.5(6) . . . . ?
C23 C13 C30 C14 -179.3(5) . . . . ?
C24 N2 C15 N1 -178.3(6) . . . . ?
C24 N2 C36 C32 178.4(7) . . . . ?
C24 C20 C21 C24 -0.9(10) 7_556 . . . ?
C24 C20 C21 C34 178.8(5) 7_556 . . . ?
C24 C20 C33 C35 -174.5(10) 7_556 . . . ?
C24 C21 C34 C37 -179.1(8) . . . . ?
C25 C4 C6 O1 -170.9(6) . . . . ?
C25 C4 C6 O2 7.3(8) . . . . ?
C25 C4 C22 C19 2.1(9) . . . . ?
C26 C7 C14 C30 -1.1(9) . . . . ?
C27 C12 C16 C17 2.5(9) . . . . ?
C28 C5 C9 C8 143.2(6) . . . . ?
C28 C5 C9 C10 -34.9(8) . . . . ?
C28 C5 C19 C22 2.3(10) . . . . ?
C29 C13 C23 O3 164.2(7) . . . . ?
C29 C13 C23 O4 -9.7(9) . . . . ?
C29 C13 C30 C14 1.1(9) . . . . ?
O5 C18 O7 Cd01 18.7(10) . . . 3 ?
O5 C18 O7 Na1 -118.7(10) . . . . ?
C30 C13 C23 O3 -15.4(9) . . . . ?
C30 C13 C23 O4 170.7(6) . . . . ?
C30 C13 C29 C26 0.1(10) . . . . ?
C31 C11 C17 C16 0.7(10) . . . . ?
C31 C11 C18 O5 -143.4(9) . . . . ?
C31 C11 C18 O6 -12.0(12) . . . . ?
C31 C11 C18 O7 48.7(10) . . . . ?
C31 C11 C18 O8 170.7(10) . . . . ?
C32 N1 C15 N2 2.1(7) . . . . ?
C33 C20 C21 C24 178.2(6) . . . . ?
C33 C20 C21 C34 -2.2(9) . . . . ?
C33 C35 C37 C34 6.3(16) . . . . ?
O6 C18 O8 Cd01 -3.5(12) . . . 3 ?
C34 C21 C24 N2 -0.2(9) . . . . ?
C34 C21 C24 C20 -178.8(6) . . . 7_556 ?
C36 N2 C15 N1 -3.8(8) . . . . ?
C36 N2 C24 C20 116.9(8) . . . 7_556 ?
C36 N2 C24 C21 -61.7(9) . . . . ?
O7 C18 O5 Cd01 -19.5(10) . . . 3 ?
O8 C18 O6 Cd01 3.5(12) . . . 3 ?

loop_
_smtbx_masks_void_nr
_smtbx_masks_void_average_x
_smtbx_masks_void_average_y
_smtbx_masks_void_average_z
_smtbx_masks_void_volume
_smtbx_masks_void_count_electrons
_smtbx_masks_void_content
1 0.000 -0.377 0.250 1085.3 0.0 ?
2 0.000 -0.580 0.750 1085.3 0.0 ?
3 0.500 -0.579 0.750 1085.3 0.0 ?
4 0.500 -0.036 0.250 1085.3 0.0 ?
